data_7718392
loop_
_publ_author_name
'Knott, Jackson P.'
'Hsiang, Shou-Jen'
'Hayes, Paul G.'

_publ_section_title
;
 Alkylamido lutetium complexes as prospective lutetium imido precursors:
 synthesis, characterization and ligand design.
;
_journal_issue 15
_journal_name_full 'Dalton transactions (Cambridge, England : 2003)'
_journal_page_first 6261
_journal_page_last 6273
_journal_paper_doi 10.1039/d5dt00338e
_journal_volume 54
_journal_year 2025
_chemical_formula_moiety 'C50 H81 Lu N4 P2 Si'
_chemical_formula_sum 'C50 H81 Lu N4 P2 Si'
_chemical_formula_weight 1003.18
_space_group_crystal_system monoclinic
_space_group_IT_number 4
_space_group_name_Hall 'P 2yb'
_space_group_name_H-M_alt 'P 1 21 1'
_atom_sites_solution_hydrogens mixed
_atom_sites_solution_primary dual
_audit_creation_date 2018-06-06
_audit_creation_method
;
Olex2 1.2
(compiled 2018.04.26 svn.r3504 for OlexSys, GUI svn.r5492)
;
_audit_update_record
;
2025-01-16 deposited with the CCDC.	2025-03-19 downloaded from the CCDC.
;
_cell_angle_alpha 90
_cell_angle_beta 113.2891(9)
_cell_angle_gamma 90
_cell_formula_units_Z 2
_cell_length_a 11.59705(9)
_cell_length_b 20.55239(15)
_cell_length_c 11.79321(10)
_cell_measurement_reflns_used 22617
_cell_measurement_temperature 107.75(15)
_cell_measurement_theta_max 79.8870
_cell_measurement_theta_min 4.0630
_cell_volume 2581.85(4)
_computing_cell_refinement 'CrysAlisPro 1.171.38.46 (Rigaku OD, 2015)'
_computing_data_collection 'CrysAlisPro 1.171.38.46 (Rigaku OD, 2015)'
_computing_data_reduction 'CrysAlisPro 1.171.38.46 (Rigaku OD, 2015)'
_computing_molecular_graphics 'Olex2 (Dolomanov et al., 2009)'
_computing_publication_material 'Olex2 (Dolomanov et al., 2009)'
_computing_structure_refinement 'ShelXL (Sheldrick, 2015)'
_computing_structure_solution 'ShelXT (Sheldrick, 2015)'
_diffrn_ambient_environment N~2~
_diffrn_ambient_temperature 107.75(15)
_diffrn_detector 'CCD plate'
_diffrn_detector_type 'Pilatus 200/300K'
_diffrn_measured_fraction_theta_full 1.000
_diffrn_measured_fraction_theta_max 0.997
_diffrn_measurement_details
;
List of Runs (angles in degrees, time in seconds):

  # Type    Start    End  Width  t~exp~   \w     \q     \k     \f   Frames
#--------------------------------------------------------------------------
  1  \w    -44.00  31.00   0.50    0.50    --  -38.50  19.00 150.00  150
  2  \w    -50.00  25.00   0.50    0.50    --  -38.50  57.00  30.00  150
  3  \w   -105.00 -35.00   0.50    0.50    --  -38.50 -37.00-150.00  140
  4  \w     42.00 117.00   0.50    0.50    --   47.56  19.00 -30.00  150
  5  \w    -16.00  59.00   0.50    0.50    --   47.56 -57.00 -30.00  150
  6  \w    -22.00  54.00   0.50    0.50    --   47.56 -19.00 -30.00  152
  7  \w     41.00 143.00   0.50    1.31    --  111.00 -91.00 -90.00  204
  8  \w    105.00 175.00   0.50    1.31    --  111.00  50.00  90.00  140
  9  \w     47.00 117.00   0.50    1.31    --  111.00 -50.00 120.00  140
 10  \w     47.00 117.00   0.50    1.31    --  111.00 -50.00-150.00  140
 11  \w     46.00 134.00   0.50    1.31    --  111.00 -77.00-180.00  176
 12  \w     57.00  90.00   0.50    1.31    --  111.00 -50.00 -30.00   66
 13  \w     43.00 100.00   0.50    1.31    --  111.00 -25.00 120.00  114
 14  \w     96.00 173.00   0.50    1.31    --  111.00  63.00 120.00  154
 15  \w    118.00 154.00   0.50    1.31    --  111.00 111.00  90.00   72
 16  \w    140.00 174.00   0.50    1.31    --  111.00  50.00  60.00   68
 17  \w     52.00 116.00   0.50    1.31    --  111.00-111.00  60.00  128
 18  \w     43.00 105.00   0.50    1.31    --  111.00-111.00 -60.00  124
 19  \w     55.00 100.00   0.50    1.31    --  111.00 -12.00 120.00   90
 20  \w     61.00 114.00   0.50    1.31    --  111.00 -50.00   0.00  106
 21  \w     55.00  81.00   0.50    1.31    --  111.00 -37.00   0.00   52
 22  \w     71.00 101.00   0.50    1.31    --  111.00 -63.00 -60.00   60
 23  \w     47.00  90.00   0.50    1.31    --  111.00 -50.00  90.00   86
 24  \w     91.00 117.00   0.50    1.31    --  111.00 -91.00 -30.00   52
 25  \w     71.00 133.00   0.50    1.31    --  111.00 -77.00   0.00  124
 26  \w     73.00 125.00   0.50    1.31    --  111.00 -63.00 -90.00  104
 27  \w     44.00 115.00   0.50    1.31    --  111.00 -25.00 -60.00  142
 28  \w    140.00 166.00   0.50    1.31    --  111.00  50.00 150.00   52
 29  \w    108.00 135.00   0.50    1.31    --  111.00  50.00   0.00   54
 30  \w    119.00 149.00   0.50    1.31    --  111.00 178.00-150.00   60
 31  \w     80.00 105.00   0.50    1.31    --  111.00-111.00   0.00   50
 32  \w     62.00 113.00   0.50    1.31    --  111.00 178.00-150.00  102
;
_diffrn_measurement_device 'four-circle diffractometer'
_diffrn_measurement_device_type 'SuperNova, Dual, Cu at zero, Pilatus 200/300K'
_diffrn_measurement_method '\w scans'
_diffrn_orient_matrix_type 'CrysAlisPro convention (1999,Acta A55,543-557)'
_diffrn_orient_matrix_UB_11 0.0399646000
_diffrn_orient_matrix_UB_12 0.0720435000
_diffrn_orient_matrix_UB_13 0.0169823000
_diffrn_orient_matrix_UB_21 -0.0359834000
_diffrn_orient_matrix_UB_22 0.0045039000
_diffrn_orient_matrix_UB_23 0.1123242000
_diffrn_orient_matrix_UB_31 0.1341829000
_diffrn_orient_matrix_UB_32 -0.0202349000
_diffrn_orient_matrix_UB_33 0.0856189000
_diffrn_radiation_monochromator mirror
_diffrn_radiation_probe x-ray
_diffrn_radiation_type CuK\a
_diffrn_radiation_wavelength 1.54184
_diffrn_reflns_av_R_equivalents 0.0398
_diffrn_reflns_av_unetI/netI 0.0430
_diffrn_reflns_Laue_measured_fraction_full 1.000
_diffrn_reflns_Laue_measured_fraction_max 0.997
_diffrn_reflns_limit_h_max 14
_diffrn_reflns_limit_h_min -12
_diffrn_reflns_limit_k_max 25
_diffrn_reflns_limit_k_min -26
_diffrn_reflns_limit_l_max 14
_diffrn_reflns_limit_l_min -15
_diffrn_reflns_number 30369
_diffrn_reflns_point_group_measured_fraction_full 0.950
_diffrn_reflns_point_group_measured_fraction_max 0.924
_diffrn_reflns_theta_full 67.684
_diffrn_reflns_theta_max 80.149
_diffrn_reflns_theta_min 4.081
_diffrn_source 'micro-focus sealed X-ray tube'
_diffrn_source_type 'SuperNova (Cu) X-ray Source'
_exptl_absorpt_coefficient_mu 4.723
_exptl_absorpt_correction_T_max 1.00000
_exptl_absorpt_correction_T_min 0.87929
_exptl_absorpt_correction_type multi-scan
_exptl_absorpt_process_details
;
CrysAlisPro 1.171.38.46 (Rigaku Oxford Diffraction, 2015)
Empirical absorption correction using spherical harmonics,
 implemented in SCALE3 ABSPACK scaling algorithm.
;
_exptl_crystal_colour 'clear yellowish white'
_exptl_crystal_colour_lustre clear
_exptl_crystal_colour_modifier yellowish
_exptl_crystal_colour_primary white
_exptl_crystal_density_diffrn 1.290
_exptl_crystal_description block
_exptl_crystal_F_000 1048
_exptl_crystal_size_max 0.3
_exptl_crystal_size_mid 0.2
_exptl_crystal_size_min 0.1
_refine_diff_density_max 0.630
_refine_diff_density_min -0.701
_refine_diff_density_rms 0.080
_refine_ls_abs_structure_details
;
 Flack x determined using 4338 quotients [(I+)-(I-)]/[(I+)+(I-)]
 (Parsons, Flack and Wagner, Acta Cryst. B69 (2013) 249-259).
;
_refine_ls_abs_structure_Flack -0.022(6)
_refine_ls_extinction_method none
_refine_ls_goodness_of_fit_ref 1.089
_refine_ls_hydrogen_treatment mixed
_refine_ls_matrix_type full
_refine_ls_number_parameters 553
_refine_ls_number_reflns 10423
_refine_ls_number_restraints 1
_refine_ls_restrained_S_all 1.089
_refine_ls_R_factor_all 0.0308
_refine_ls_R_factor_gt 0.0298
_refine_ls_shift/su_max 0.000
_refine_ls_shift/su_mean 0.000
_refine_ls_structure_factor_coef Fsqd
_refine_ls_weighting_details 'w=1/[\s^2^(Fo^2^)+(0.0258P)^2^+3.2072P] where P=(Fo^2^+2Fc^2^)/3'
_refine_ls_weighting_scheme calc
_refine_ls_wR_factor_gt 0.0755
_refine_ls_wR_factor_ref 0.0760
_reflns_Friedel_coverage 0.801
_reflns_Friedel_fraction_full 0.898
_reflns_Friedel_fraction_max 0.846
_reflns_number_gt 10128
_reflns_number_total 10423
_reflns_threshold_expression 'I > 2\s(I)'
_cod_data_source_file d5dt00338e2.cif
_cod_data_source_block ph18052
_cod_depositor_comments 'Adding full bibliography for 7718388--7718395.cif.'
_cod_database_code 7718392
_shelx_shelxl_version_number 2016/6
_chemical_oxdiff_formula 'C50 H79 Lu N4 P2 Si'
_shelx_space_group_comment
;
The symmetry employed for this shelxl refinement is uniquely defined
by the following loop, which should always be used as a source of
symmetry information in preference to the above space-group names.
They are only intended as comments.
;
_shelx_estimated_absorpt_t_max 0.650
_shelx_estimated_absorpt_t_min 0.332
_reflns_odcompleteness_completeness 98.86
_reflns_odcompleteness_iscentric 1
_reflns_odcompleteness_theta 80.95
_olex2_refinement_description
;
1. Fixed Uiso
 At 1.2 times of:
  All C(H) groups, All N(H) groups
 At 1.5 times of:
  All C(H,H,H) groups
2.a Ternary CH refined with riding coordinates:
 C5(H5), C23(H23), C14(H14), C45(H45), C8(H8), C32(H32), C11(H11), C48(H48)
2.b Aromatic/amide H refined with riding coordinates:
 C27(H27), C3(H3), C30(H30), C21(H21), C28(H28), C29(H29), C19(H19), C18(H18),
 C44(H44), C43(H43), C42(H42), C20(H20), C2(H2)
2.c Idealised Me refined as rotating group:
 C47(H47A,H47B,H47C), C25(H25A,H25B,H25C), C6(H6A,H6B,H6C), C13(H13A,H13B,
 H13C), C16(H16A,H16B,H16C), C12(H12A,H12B,H12C), C7(H7A,H7B,H7C), C46(H46A,
 H46B,H46C), C33(H33A,H33B,H33C), C50(H50A,H50B,H50C), C24(H24A,H24B,H24C),
 C38(H38A,H38B,H38C), C10(H10A,H10B,H10C), C15(H15A,H15B,H15C), C9(H9A,H9B,H9C),
  C49(H49A,H49B,H49C), C36(H36A,H36B,H36C), C34(H34A,H34B,H34C), C37(H37A,H37B,
 H37C)
;
_olex2_submission_special_instructions 'No special instructions were received'
_oxdiff_exptl_absorpt_empirical_details
;
Empirical correction (ABSPACK) includes:
- Absorption correction using spherical harmonics
- Frame scaling
;
_oxdiff_exptl_absorpt_empirical_full_max 1.226
_oxdiff_exptl_absorpt_empirical_full_min 0.845

loop_
_space_group_symop_operation_xyz
'x, y, z'
'-x, y+1/2, -z'

loop_
_atom_site_label
_atom_site_type_symbol
_atom_site_fract_x
_atom_site_fract_y
_atom_site_fract_z
_atom_site_U_iso_or_equiv
_atom_site_adp_type
_atom_site_occupancy
_atom_site_site_symmetry_order
_atom_site_calc_flag
_atom_site_refinement_flags_posn
_atom_site_refinement_flags_adp
_atom_site_refinement_flags_occupancy
_atom_site_disorder_assembly
_atom_site_disorder_group
Lu1 Lu 0.67049(2) 0.52684(2) 0.41760(2) 0.01725(7) Uani 1 1 d . . . . .
Si1 Si 0.84523(13) 0.59928(8) 0.73802(13) 0.0237(3) Uani 1 1 d . . . . .
P2 P 0.84543(11) 0.46005(7) 0.26493(11) 0.0183(2) Uani 1 1 d . . . . .
P1 P 0.52583(12) 0.65270(7) 0.21248(12) 0.0203(2) Uani 1 1 d . . . . .
N4 N 0.5643(4) 0.4625(2) 0.4898(4) 0.0228(9) Uani 1 1 d . . . . .
H4 H 0.601(7) 0.480(4) 0.566(7) 0.027 Uiso 1 1 d R . . . .
C26 C 0.4722(5) 0.6419(3) 0.4105(5) 0.0213(10) Uani 1 1 d . . . . .
N1 N 0.6766(4) 0.5528(2) 0.2318(4) 0.0197(8) Uani 1 1 d . . . . .
C17 C 0.8744(5) 0.4156(3) 0.4904(5) 0.0205(10) Uani 1 1 d . . . . .
C27 C 0.3976(5) 0.5999(3) 0.4466(5) 0.0212(10) Uani 1 1 d . . . . .
H27 H 0.387764 0.555903 0.419774 0.025 Uiso 1 1 calc R . . . .
C39 C 0.4623(5) 0.4242(3) 0.4806(5) 0.0238(11) Uani 1 1 d . . . . .
C5 C 1.0055(5) 0.4891(3) 0.3003(5) 0.0252(12) Uani 1 1 d . . . . .
H5 H 1.065335 0.459597 0.363849 0.030 Uiso 1 1 calc R . . . .
N3 N 0.8085(4) 0.4538(2) 0.3831(4) 0.0195(8) Uani 1 1 d . . . . .
C31 C 0.3441(6) 0.6863(3) 0.5575(6) 0.0221(12) Uani 1 1 d . . . . .
C47 C 0.4021(6) 0.3314(3) 0.1770(6) 0.0325(13) Uani 1 1 d . . . . .
H47A H 0.431048 0.291245 0.224724 0.049 Uiso 1 1 calc GR . . . .
H47B H 0.439614 0.334833 0.115875 0.049 Uiso 1 1 calc GR . . . .
H47C H 0.310457 0.330488 0.134560 0.049 Uiso 1 1 calc GR . . . .
C3 C 0.7092(5) 0.5450(3) 0.0549(5) 0.0236(11) Uani 1 1 d . . . . .
H3 H 0.740709 0.530614 -0.003889 0.028 Uiso 1 1 calc R . . . .
C23 C 1.0460(5) 0.3118(3) 0.8416(6) 0.0312(13) Uani 1 1 d . . . . .
H23 H 1.138436 0.320287 0.874508 0.037 Uiso 1 1 calc R . . . .
C30 C 0.3381(5) 0.6216(3) 0.5209(5) 0.0227(10) Uani 1 1 d . . . . .
H30 H 0.291847 0.591465 0.547500 0.027 Uiso 1 1 calc R . . . .
N2 N 0.5352(4) 0.6159(2) 0.3378(4) 0.0193(8) Uani 1 1 d . . . . .
C25 C 0.9969(7) 0.3407(4) 0.9337(6) 0.0401(15) Uani 1 1 d . . . . .
H25A H 0.905687 0.334898 0.902259 0.060 Uiso 1 1 calc GR . . . .
H25B H 1.017071 0.387148 0.944591 0.060 Uiso 1 1 calc GR . . . .
H25C H 1.036522 0.318365 1.013283 0.060 Uiso 1 1 calc GR . . . .
C35 C 0.8231(5) 0.5827(3) 0.5769(5) 0.0242(11) Uani 1 1 d . . . . .
C40 C 0.4197(5) 0.4194(3) 0.5774(5) 0.0242(11) Uani 1 1 d . . . . .
C6 C 1.0190(6) 0.5573(4) 0.3555(7) 0.0333(14) Uani 1 1 d . . . . .
H6A H 0.962239 0.587161 0.293847 0.050 Uiso 1 1 calc GR . . . .
H6B H 1.105798 0.572192 0.379990 0.050 Uiso 1 1 calc GR . . . .
H6C H 0.997688 0.556260 0.428000 0.050 Uiso 1 1 calc GR . . . .
C14 C 0.3673(5) 0.6658(3) 0.0964(5) 0.0275(11) Uani 1 1 d . . . . .
H14 H 0.376051 0.678390 0.018299 0.033 Uiso 1 1 calc R . . . .
C13 C 0.7420(5) 0.7237(3) 0.3300(6) 0.0297(12) Uani 1 1 d . . . . .
H13A H 0.740838 0.713541 0.410755 0.044 Uiso 1 1 calc GR . . . .
H13B H 0.788081 0.764403 0.335651 0.044 Uiso 1 1 calc GR . . . .
H13C H 0.783469 0.688378 0.304820 0.044 Uiso 1 1 calc GR . . . .
C21 C 1.0541(5) 0.3917(3) 0.6804(5) 0.0265(11) Uani 1 1 d . . . . .
H21 H 1.139476 0.399663 0.732266 0.032 Uiso 1 1 calc R . . . .
C41 C 0.3981(5) 0.3883(3) 0.3697(5) 0.0250(11) Uani 1 1 d . . . . .
C4 C 0.7392(4) 0.5202(4) 0.1739(4) 0.0205(10) Uani 1 1 d . . . . .
C16 C 0.2972(6) 0.7213(4) 0.1280(6) 0.0367(14) Uani 1 1 d . . . . .
H16A H 0.281391 0.709536 0.201177 0.055 Uiso 1 1 calc GR . . . .
H16B H 0.217032 0.728880 0.058262 0.055 Uiso 1 1 calc GR . . . .
H16C H 0.348109 0.760946 0.144921 0.055 Uiso 1 1 calc GR . . . .
C12 C 0.6048(6) 0.7596(3) 0.1133(6) 0.0333(13) Uani 1 1 d . . . . .
H12A H 0.651937 0.730947 0.080557 0.050 Uiso 1 1 calc GR . . . .
H12B H 0.643272 0.802880 0.128550 0.050 Uiso 1 1 calc GR . . . .
H12C H 0.517729 0.762907 0.053224 0.050 Uiso 1 1 calc GR . . . .
C28 C 0.4841(5) 0.7066(3) 0.4533(5) 0.0229(10) Uani 1 1 d . . . . .
H28 H 0.537093 0.735858 0.433968 0.027 Uiso 1 1 calc R . . . .
C29 C 0.4196(5) 0.7281(3) 0.5232(5) 0.0218(10) Uani 1 1 d . . . . .
H29 H 0.426898 0.772359 0.548361 0.026 Uiso 1 1 calc R . . . .
C7 C 1.0400(6) 0.4898(4) 0.1877(6) 0.0354(14) Uani 1 1 d . . . . .
H7A H 1.029200 0.446076 0.151855 0.053 Uiso 1 1 calc GR . . . .
H7B H 1.127648 0.503399 0.213102 0.053 Uiso 1 1 calc GR . . . .
H7C H 0.985248 0.520373 0.126183 0.053 Uiso 1 1 calc GR . . . .
C19 C 1.0000(5) 0.4262(3) 0.5697(5) 0.0256(11) Uani 1 1 d . . . . .
H19 H 1.048712 0.457123 0.548061 0.031 Uiso 1 1 calc R . . . .
C18 C 0.8091(5) 0.3691(3) 0.5281(5) 0.0226(10) Uani 1 1 d . . . . .
H18 H 0.724356 0.360048 0.475552 0.027 Uiso 1 1 calc R . . . .
C44 C 0.2523(5) 0.3466(3) 0.4539(6) 0.0306(13) Uani 1 1 d . . . . .
H44 H 0.180522 0.321318 0.444375 0.037 Uiso 1 1 calc R . . . .
C43 C 0.2943(5) 0.3501(3) 0.3595(5) 0.0283(12) Uani 1 1 d . . . . .
H43 H 0.251777 0.326094 0.285880 0.034 Uiso 1 1 calc R . . . .
C42 C 0.3160(6) 0.3803(4) 0.5625(7) 0.0288(15) Uani 1 1 d . . . . .
H42 H 0.288686 0.376785 0.628319 0.035 Uiso 1 1 calc R . . . .
C45 C 0.4419(5) 0.3904(3) 0.2645(5) 0.0254(11) Uani 1 1 d . . . . .
H45 H 0.535745 0.391156 0.302158 0.030 Uiso 1 1 calc R . . . .
C46 C 0.3985(6) 0.4525(4) 0.1887(6) 0.0333(13) Uani 1 1 d . . . . .
H46A H 0.439508 0.456046 0.130542 0.050 Uiso 1 1 calc GR . . . .
H46B H 0.420903 0.490237 0.244062 0.050 Uiso 1 1 calc GR . . . .
H46C H 0.307259 0.451165 0.142945 0.050 Uiso 1 1 calc GR . . . .
C33 C 0.3294(7) 0.6830(4) 0.7649(6) 0.0363(14) Uani 1 1 d . . . . .
H33A H 0.324227 0.635432 0.762269 0.054 Uiso 1 1 calc GR . . . .
H33B H 0.282664 0.700055 0.811851 0.054 Uiso 1 1 calc GR . . . .
H33C H 0.417546 0.696347 0.804882 0.054 Uiso 1 1 calc GR . . . .
C50 C 0.4106(7) 0.4690(4) 0.7741(6) 0.0381(15) Uani 1 1 d . . . . .
H50A H 0.333270 0.491128 0.720748 0.057 Uiso 1 1 calc GR . . . .
H50B H 0.458253 0.497270 0.843877 0.057 Uiso 1 1 calc GR . . . .
H50C H 0.389288 0.428433 0.805109 0.057 Uiso 1 1 calc GR . . . .
C24 C 1.0275(6) 0.2385(3) 0.8315(6) 0.0361(14) Uani 1 1 d . . . . .
H24A H 1.072774 0.218530 0.912570 0.054 Uiso 1 1 calc GR . . . .
H24B H 1.059899 0.221134 0.772440 0.054 Uiso 1 1 calc GR . . . .
H24C H 0.937815 0.228431 0.803031 0.054 Uiso 1 1 calc GR . . . .
C38 C 0.9057(6) 0.5228(6) 0.8308(5) 0.0456(16) Uani 1 1 d . . . . .
H38A H 0.846348 0.487212 0.794477 0.068 Uiso 1 1 calc GR . . . .
H38B H 0.914768 0.530076 0.916026 0.068 Uiso 1 1 calc GR . . . .
H38C H 0.987504 0.511470 0.830084 0.068 Uiso 1 1 calc GR . . . .
C1 C 0.6052(5) 0.5983(3) 0.1504(5) 0.0227(10) Uani 1 1 d . . . . .
C8 C 0.8227(5) 0.3878(3) 0.1703(5) 0.0225(10) Uani 1 1 d . . . . .
H8 H 0.834644 0.400342 0.093748 0.027 Uiso 1 1 calc R . . . .
C32 C 0.2731(5) 0.7099(3) 0.6337(5) 0.0264(11) Uani 1 1 d . . . . .
H32 H 0.281198 0.758395 0.639427 0.032 Uiso 1 1 calc R . . . .
C10 C 0.9185(6) 0.3345(3) 0.2358(6) 0.0336(13) Uani 1 1 d . . . . .
H10A H 1.003379 0.350338 0.252499 0.050 Uiso 1 1 calc GR . . . .
H10B H 0.901287 0.295870 0.182796 0.050 Uiso 1 1 calc GR . . . .
H10C H 0.912066 0.323106 0.313741 0.050 Uiso 1 1 calc GR . . . .
C15 C 0.2924(6) 0.6028(4) 0.0702(7) 0.0438(16) Uani 1 1 d . . . . .
H15A H 0.339272 0.568569 0.048965 0.066 Uiso 1 1 calc GR . . . .
H15B H 0.211385 0.609419 0.001007 0.066 Uiso 1 1 calc GR . . . .
H15C H 0.278278 0.589804 0.143614 0.066 Uiso 1 1 calc GR . . . .
C11 C 0.6071(5) 0.7313(3) 0.2345(5) 0.0245(11) Uani 1 1 d . . . . .
H11 H 0.562892 0.762663 0.268496 0.029 Uiso 1 1 calc R . . . .
C9 C 0.6879(5) 0.3627(3) 0.1316(6) 0.0290(12) Uani 1 1 d . . . . .
H9A H 0.674999 0.348154 0.204887 0.043 Uiso 1 1 calc GR . . . .
H9B H 0.673968 0.326203 0.074293 0.043 Uiso 1 1 calc GR . . . .
H9C H 0.628647 0.397775 0.091036 0.043 Uiso 1 1 calc GR . . . .
C20 C 0.8621(5) 0.3357(3) 0.6377(5) 0.0272(11) Uani 1 1 d . . . . .
H20 H 0.812723 0.305305 0.659664 0.033 Uiso 1 1 calc R . . . .
C49 C 0.6045(6) 0.4127(4) 0.7790(6) 0.0370(14) Uani 1 1 d . . . . .
H49A H 0.576107 0.372086 0.803168 0.055 Uiso 1 1 calc GR . . . .
H49B H 0.655726 0.437208 0.853162 0.055 Uiso 1 1 calc GR . . . .
H49C H 0.654656 0.402719 0.731088 0.055 Uiso 1 1 calc GR . . . .
C36 C 0.9623(6) 0.6665(4) 0.8126(7) 0.0436(17) Uani 1 1 d . . . . .
H36A H 1.042288 0.656124 0.806835 0.065 Uiso 1 1 calc GR . . . .
H36B H 0.975256 0.670582 0.899574 0.065 Uiso 1 1 calc GR . . . .
H36C H 0.929966 0.707691 0.769901 0.065 Uiso 1 1 calc GR . . . .
C34 C 0.1340(6) 0.6939(4) 0.5718(6) 0.0354(14) Uani 1 1 d . . . . .
H34A H 0.100093 0.711124 0.487421 0.053 Uiso 1 1 calc GR . . . .
H34B H 0.089696 0.713715 0.618678 0.053 Uiso 1 1 calc GR . . . .
H34C H 0.122712 0.646622 0.569436 0.053 Uiso 1 1 calc GR . . . .
C22 C 0.9871(5) 0.3459(3) 0.7175(5) 0.0249(11) Uani 1 1 d . . . . .
C37 C 0.6965(6) 0.6265(4) 0.7534(6) 0.0350(14) Uani 1 1 d . . . . .
H37A H 0.665564 0.666471 0.705596 0.053 Uiso 1 1 calc GR . . . .
H37B H 0.714106 0.634934 0.840535 0.053 Uiso 1 1 calc GR . . . .
H37C H 0.632731 0.592383 0.722220 0.053 Uiso 1 1 calc GR . . . .
C2 C 0.6234(5) 0.5954(3) 0.0405(5) 0.0254(11) Uani 1 1 d . . . . .
H2 H 0.585157 0.622240 -0.030101 0.031 Uiso 1 1 calc R . . . .
C48 C 0.4900(6) 0.4536(3) 0.7001(6) 0.0304(12) Uani 1 1 d . . . . .
H48 H 0.521978 0.495834 0.681890 0.036 Uiso 1 1 calc R . . . .
H35A H 0.838(9) 0.629(5) 0.548(9) 0.06(3) Uiso 1 1 d . . . . .
H35B H 0.897(11) 0.570(6) 0.588(10) 0.07(3) Uiso 1 1 d . . . . .

loop_
_atom_site_aniso_label
_atom_site_aniso_U_11
_atom_site_aniso_U_22
_atom_site_aniso_U_33
_atom_site_aniso_U_23
_atom_site_aniso_U_13
_atom_site_aniso_U_12
Lu1 0.01752(10) 0.02120(11) 0.01604(10) 0.00051(13) 0.00983(7) 0.00007(12)
Si1 0.0246(6) 0.0300(8) 0.0170(6) -0.0021(6) 0.0087(5) -0.0017(6)
P2 0.0174(5) 0.0223(6) 0.0172(5) -0.0009(5) 0.0090(4) 0.0003(5)
P1 0.0207(5) 0.0235(7) 0.0204(6) 0.0020(5) 0.0119(5) 0.0027(5)
N4 0.024(2) 0.027(2) 0.024(2) 0.0012(19) 0.0171(17) -0.0086(18)
C26 0.017(2) 0.028(3) 0.019(2) 0.001(2) 0.0070(19) 0.000(2)
N1 0.0225(19) 0.025(2) 0.0142(18) 0.0015(16) 0.0106(15) 0.0001(16)
C17 0.019(2) 0.026(3) 0.018(2) -0.001(2) 0.0087(18) 0.0045(19)
C27 0.020(2) 0.025(3) 0.022(2) -0.001(2) 0.0123(19) 0.003(2)
C39 0.019(2) 0.023(3) 0.029(3) 0.003(2) 0.009(2) 0.005(2)
C5 0.023(2) 0.033(3) 0.022(3) -0.004(2) 0.012(2) -0.002(2)
N3 0.0198(19) 0.022(2) 0.0183(19) 0.0019(17) 0.0094(15) 0.0027(16)
C31 0.021(3) 0.027(3) 0.018(2) -0.003(2) 0.008(2) 0.000(2)
C47 0.031(3) 0.038(4) 0.031(3) -0.009(3) 0.015(2) -0.004(2)
C3 0.027(2) 0.029(3) 0.020(2) 0.0015(18) 0.0146(19) 0.0031(18)
C23 0.028(3) 0.040(4) 0.029(3) 0.010(3) 0.014(2) 0.005(2)
C30 0.020(2) 0.027(3) 0.023(2) -0.001(2) 0.011(2) -0.005(2)
N2 0.0192(19) 0.019(2) 0.023(2) 0.0001(17) 0.0121(16) 0.0031(15)
C25 0.053(4) 0.046(4) 0.023(3) 0.013(3) 0.016(3) 0.009(3)
C35 0.025(3) 0.028(3) 0.018(2) -0.002(2) 0.006(2) -0.006(2)
C40 0.024(3) 0.025(3) 0.030(3) 0.002(2) 0.017(2) 0.001(2)
C6 0.031(3) 0.037(4) 0.037(3) -0.010(3) 0.019(3) -0.013(3)
C14 0.025(2) 0.032(3) 0.027(3) 0.005(2) 0.012(2) 0.006(2)
C13 0.032(3) 0.027(3) 0.035(3) 0.001(2) 0.019(2) 0.000(2)
C21 0.020(2) 0.041(3) 0.020(2) 0.006(2) 0.0097(19) 0.004(2)
C41 0.024(2) 0.031(3) 0.024(3) 0.003(2) 0.014(2) 0.007(2)
C4 0.0205(18) 0.023(3) 0.0208(19) -0.008(2) 0.0112(15) -0.003(2)
C16 0.028(3) 0.047(4) 0.038(3) 0.004(3) 0.017(3) 0.012(3)
C12 0.037(3) 0.033(3) 0.036(3) 0.008(3) 0.022(3) 0.001(2)
C28 0.025(2) 0.022(3) 0.024(2) -0.001(2) 0.014(2) -0.002(2)
C29 0.023(2) 0.024(3) 0.019(2) -0.003(2) 0.0098(19) 0.002(2)
C7 0.028(3) 0.056(4) 0.029(3) -0.004(3) 0.018(2) -0.010(3)
C19 0.021(2) 0.035(3) 0.025(3) 0.005(2) 0.014(2) 0.000(2)
C18 0.020(2) 0.023(3) 0.024(2) 0.001(2) 0.0082(19) -0.0025(19)
C44 0.019(2) 0.040(4) 0.034(3) 0.007(3) 0.011(2) -0.006(2)
C43 0.022(2) 0.031(3) 0.029(3) 0.000(2) 0.007(2) -0.006(2)
C42 0.025(3) 0.033(4) 0.033(3) 0.002(3) 0.016(2) -0.001(2)
C45 0.019(2) 0.031(3) 0.025(3) -0.004(2) 0.008(2) -0.003(2)
C46 0.036(3) 0.039(4) 0.029(3) 0.000(3) 0.017(2) 0.000(3)
C33 0.046(3) 0.043(4) 0.024(3) 0.000(3) 0.018(3) -0.001(3)
C50 0.046(3) 0.042(4) 0.039(3) -0.009(3) 0.032(3) -0.012(3)
C24 0.041(3) 0.040(4) 0.037(3) 0.018(3) 0.026(3) 0.018(3)
C38 0.054(3) 0.054(4) 0.033(3) 0.016(5) 0.022(2) 0.014(5)
C1 0.018(2) 0.027(3) 0.022(2) -0.002(2) 0.0070(18) 0.002(2)
C8 0.026(2) 0.022(3) 0.023(2) 0.000(2) 0.013(2) 0.001(2)
C32 0.029(3) 0.030(3) 0.023(2) -0.001(2) 0.014(2) 0.001(2)
C10 0.032(3) 0.028(3) 0.038(3) 0.001(3) 0.012(2) 0.008(2)
C15 0.031(3) 0.041(4) 0.047(4) -0.001(3) 0.003(3) -0.001(3)
C11 0.029(3) 0.024(3) 0.028(3) 0.006(2) 0.019(2) 0.007(2)
C9 0.027(3) 0.029(3) 0.032(3) -0.004(2) 0.013(2) -0.004(2)
C20 0.029(3) 0.030(3) 0.025(3) 0.003(2) 0.014(2) -0.001(2)
C49 0.036(3) 0.046(4) 0.026(3) -0.003(3) 0.009(2) -0.007(3)
C36 0.036(3) 0.054(5) 0.040(3) -0.024(3) 0.014(3) -0.017(3)
C34 0.030(3) 0.042(4) 0.042(3) -0.014(3) 0.022(3) -0.001(3)
C22 0.025(2) 0.031(3) 0.022(2) 0.008(2) 0.011(2) 0.010(2)
C37 0.031(3) 0.047(4) 0.031(3) -0.003(3) 0.016(2) -0.003(3)
C2 0.033(3) 0.032(3) 0.016(2) 0.005(2) 0.014(2) 0.008(2)
C48 0.040(3) 0.029(3) 0.033(3) -0.005(2) 0.026(2) -0.009(2)

loop_
_atom_type_symbol
_atom_type_description
_atom_type_scat_dispersion_real
_atom_type_scat_dispersion_imag
_atom_type_scat_source
C C 0.0181 0.0091 'International Tables Vol C Tables 4.2.6.8 and 6.1.1.4'
H H 0.0000 0.0000 'International Tables Vol C Tables 4.2.6.8 and 6.1.1.4'
Lu Lu -6.6179 4.6937 'International Tables Vol C Tables 4.2.6.8 and 6.1.1.4'
N N 0.0311 0.0180 'International Tables Vol C Tables 4.2.6.8 and 6.1.1.4'
P P 0.2955 0.4335 'International Tables Vol C Tables 4.2.6.8 and 6.1.1.4'
Si Si 0.2541 0.3302 'International Tables Vol C Tables 4.2.6.8 and 6.1.1.4'

loop_
_geom_angle_atom_site_label_1
_geom_angle_atom_site_label_2
_geom_angle_atom_site_label_3
_geom_angle
_geom_angle_site_symmetry_1
_geom_angle_site_symmetry_3
_geom_angle_publ_flag
N4 Lu1 H4 22.2(18) . . ?
N4 Lu1 N1 138.41(17) . . ?
N4 Lu1 N3 102.01(17) . . ?
N4 Lu1 N2 103.65(17) . . ?
N4 Lu1 C35 110.51(19) . . ?
N1 Lu1 H4 160.2(18) . . ?
N1 Lu1 N3 72.58(16) . . ?
N1 Lu1 N2 72.72(16) . . ?
N1 Lu1 C35 111.06(18) . . ?
N3 Lu1 H4 108.7(18) . . ?
N3 Lu1 N2 145.30(15) . . ?
N2 Lu1 H4 103.9(17) . . ?
C35 Lu1 H4 88.6(18) . . ?
C35 Lu1 N3 95.92(18) . . ?
C35 Lu1 N2 96.54(18) . . ?
C35 Si1 C38 108.2(3) . . ?
C35 Si1 C36 113.3(3) . . ?
C35 Si1 C37 113.2(3) . . ?
C38 Si1 C36 107.8(4) . . ?
C38 Si1 C37 109.6(3) . . ?
C37 Si1 C36 104.7(3) . . ?
N3 P2 C5 114.8(2) . . ?
N3 P2 C4 102.7(2) . . ?
N3 P2 C8 116.2(3) . . ?
C4 P2 C5 108.0(3) . . ?
C4 P2 C8 107.5(3) . . ?
C8 P2 C5 107.1(3) . . ?
N2 P1 C14 115.8(2) . . ?
N2 P1 C1 102.8(2) . . ?
N2 P1 C11 115.8(2) . . ?
C14 P1 C11 106.5(3) . . ?
C1 P1 C14 108.4(3) . . ?
C1 P1 C11 106.9(3) . . ?
Lu1 N4 H4 92(5) . . ?
C39 N4 Lu1 154.4(4) . . ?
C39 N4 H4 111(5) . . ?
C27 C26 N2 118.3(5) . . ?
C27 C26 C28 117.1(5) . . ?
C28 C26 N2 124.5(5) . . ?
C4 N1 Lu1 126.4(4) . . ?
C4 N1 C1 106.4(4) . . ?
C1 N1 Lu1 126.6(3) . . ?
C19 C17 N3 123.8(5) . . ?
C18 C17 N3 119.4(4) . . ?
C18 C17 C19 116.5(5) . . ?
C26 C27 H27 119.5 . . ?
C30 C27 C26 121.0(5) . . ?
C30 C27 H27 119.5 . . ?
N4 C39 C40 122.3(5) . . ?
N4 C39 C41 119.0(5) . . ?
C40 C39 C41 118.7(5) . . ?
P2 C5 H5 108.3 . . ?
C6 C5 P2 108.7(4) . . ?
C6 C5 H5 108.3 . . ?
C6 C5 C7 110.1(5) . . ?
C7 C5 P2 113.2(4) . . ?
C7 C5 H5 108.3 . . ?
P2 N3 Lu1 122.1(2) . . ?
C17 N3 Lu1 111.2(3) . . ?
C17 N3 P2 125.2(4) . . ?
C30 C31 C29 117.3(6) . . ?
C30 C31 C32 121.1(6) . . ?
C29 C31 C32 121.5(6) . . ?
H47A C47 H47B 109.5 . . ?
H47A C47 H47C 109.5 . . ?
H47B C47 H47C 109.5 . . ?
C45 C47 H47A 109.5 . . ?
C45 C47 H47B 109.5 . . ?
C45 C47 H47C 109.5 . . ?
C4 C3 H3 127.0 . . ?
C2 C3 H3 127.0 . . ?
C2 C3 C4 105.9(5) . . ?
C25 C23 H23 107.4 . . ?
C24 C23 H23 107.4 . . ?
C24 C23 C25 111.0(5) . . ?
C22 C23 H23 107.4 . . ?
C22 C23 C25 110.7(5) . . ?
C22 C23 C24 112.7(5) . . ?
C27 C30 C31 121.8(5) . . ?
C27 C30 H30 119.1 . . ?
C31 C30 H30 119.1 . . ?
P1 N2 Lu1 121.3(2) . . ?
C26 N2 Lu1 118.0(3) . . ?
C26 N2 P1 120.3(4) . . ?
C23 C25 H25A 109.5 . . ?
C23 C25 H25B 109.5 . . ?
C23 C25 H25C 109.5 . . ?
H25A C25 H25B 109.5 . . ?
H25A C25 H25C 109.5 . . ?
H25B C25 H25C 109.5 . . ?
Lu1 C35 H35A 111(5) . . ?
Lu1 C35 H35B 112(7) . . ?
Si1 C35 Lu1 132.7(3) . . ?
Si1 C35 H35A 101(5) . . ?
Si1 C35 H35B 100(7) . . ?
H35A C35 H35B 93(9) . . ?
C39 C40 C48 120.5(5) . . ?
C42 C40 C39 119.7(6) . . ?
C42 C40 C48 119.7(5) . . ?
C5 C6 H6A 109.5 . . ?
C5 C6 H6B 109.5 . . ?
C5 C6 H6C 109.5 . . ?
H6A C6 H6B 109.5 . . ?
H6A C6 H6C 109.5 . . ?
H6B C6 H6C 109.5 . . ?
P1 C14 H14 106.8 . . ?
C16 C14 P1 113.7(4) . . ?
C16 C14 H14 106.8 . . ?
C15 C14 P1 110.6(4) . . ?
C15 C14 H14 106.8 . . ?
C15 C14 C16 111.6(5) . . ?
H13A C13 H13B 109.5 . . ?
H13A C13 H13C 109.5 . . ?
H13B C13 H13C 109.5 . . ?
C11 C13 H13A 109.5 . . ?
C11 C13 H13B 109.5 . . ?
C11 C13 H13C 109.5 . . ?
C19 C21 H21 118.8 . . ?
C22 C21 H21 118.8 . . ?
C22 C21 C19 122.3(5) . . ?
C39 C41 C45 120.8(5) . . ?
C43 C41 C39 119.2(5) . . ?
C43 C41 C45 120.0(5) . . ?
N1 C4 P2 114.9(4) . . ?
N1 C4 C3 110.7(5) . . ?
C3 C4 P2 134.2(4) . . ?
C14 C16 H16A 109.5 . . ?
C14 C16 H16B 109.5 . . ?
C14 C16 H16C 109.5 . . ?
H16A C16 H16B 109.5 . . ?
H16A C16 H16C 109.5 . . ?
H16B C16 H16C 109.5 . . ?
H12A C12 H12B 109.5 . . ?
H12A C12 H12C 109.5 . . ?
H12B C12 H12C 109.5 . . ?
C11 C12 H12A 109.5 . . ?
C11 C12 H12B 109.5 . . ?
C11 C12 H12C 109.5 . . ?
C26 C28 H28 119.5 . . ?
C29 C28 C26 121.0(5) . . ?
C29 C28 H28 119.5 . . ?
C31 C29 H29 119.2 . . ?
C28 C29 C31 121.5(5) . . ?
C28 C29 H29 119.2 . . ?
C5 C7 H7A 109.5 . . ?
C5 C7 H7B 109.5 . . ?
C5 C7 H7C 109.5 . . ?
H7A C7 H7B 109.5 . . ?
H7A C7 H7C 109.5 . . ?
H7B C7 H7C 109.5 . . ?
C17 C19 H19 119.7 . . ?
C21 C19 C17 120.5(5) . . ?
C21 C19 H19 119.7 . . ?
C17 C18 H18 118.6 . . ?
C20 C18 C17 122.9(5) . . ?
C20 C18 H18 118.6 . . ?
C43 C44 H44 120.3 . . ?
C43 C44 C42 119.3(5) . . ?
C42 C44 H44 120.3 . . ?
C41 C43 H43 119.2 . . ?
C44 C43 C41 121.6(5) . . ?
C44 C43 H43 119.2 . . ?
C40 C42 H42 119.3 . . ?
C44 C42 C40 121.4(6) . . ?
C44 C42 H42 119.3 . . ?
C47 C45 H45 107.2 . . ?
C41 C45 C47 114.7(5) . . ?
C41 C45 H45 107.2 . . ?
C41 C45 C46 111.3(5) . . ?
C46 C45 C47 108.9(5) . . ?
C46 C45 H45 107.2 . . ?
C45 C46 H46A 109.5 . . ?
C45 C46 H46B 109.5 . . ?
C45 C46 H46C 109.5 . . ?
H46A C46 H46B 109.5 . . ?
H46A C46 H46C 109.5 . . ?
H46B C46 H46C 109.5 . . ?
H33A C33 H33B 109.5 . . ?
H33A C33 H33C 109.5 . . ?
H33B C33 H33C 109.5 . . ?
C32 C33 H33A 109.5 . . ?
C32 C33 H33B 109.5 . . ?
C32 C33 H33C 109.5 . . ?
H50A C50 H50B 109.5 . . ?
H50A C50 H50C 109.5 . . ?
H50B C50 H50C 109.5 . . ?
C48 C50 H50A 109.5 . . ?
C48 C50 H50B 109.5 . . ?
C48 C50 H50C 109.5 . . ?
C23 C24 H24A 109.5 . . ?
C23 C24 H24B 109.5 . . ?
C23 C24 H24C 109.5 . . ?
H24A C24 H24B 109.5 . . ?
H24A C24 H24C 109.5 . . ?
H24B C24 H24C 109.5 . . ?
Si1 C38 H38A 109.5 . . ?
Si1 C38 H38B 109.5 . . ?
Si1 C38 H38C 109.5 . . ?
H38A C38 H38B 109.5 . . ?
H38A C38 H38C 109.5 . . ?
H38B C38 H38C 109.5 . . ?
N1 C1 P1 114.3(4) . . ?
N1 C1 C2 110.7(5) . . ?
C2 C1 P1 134.6(4) . . ?
P2 C8 H8 107.9 . . ?
C10 C8 P2 112.1(4) . . ?
C10 C8 H8 107.9 . . ?
C9 C8 P2 110.0(4) . . ?
C9 C8 H8 107.9 . . ?
C9 C8 C10 111.1(5) . . ?
C31 C32 C33 111.7(5) . . ?
C31 C32 H32 107.5 . . ?
C31 C32 C34 111.5(5) . . ?
C33 C32 H32 107.5 . . ?
C34 C32 C33 110.8(5) . . ?
C34 C32 H32 107.5 . . ?
C8 C10 H10A 109.5 . . ?
C8 C10 H10B 109.5 . . ?
C8 C10 H10C 109.5 . . ?
H10A C10 H10B 109.5 . . ?
H10A C10 H10C 109.5 . . ?
H10B C10 H10C 109.5 . . ?
C14 C15 H15A 109.5 . . ?
C14 C15 H15B 109.5 . . ?
C14 C15 H15C 109.5 . . ?
H15A C15 H15B 109.5 . . ?
H15A C15 H15C 109.5 . . ?
H15B C15 H15C 109.5 . . ?
P1 C11 H11 107.9 . . ?
C13 C11 P1 109.4(4) . . ?
C13 C11 C12 111.1(5) . . ?
C13 C11 H11 107.9 . . ?
C12 C11 P1 112.5(4) . . ?
C12 C11 H11 107.9 . . ?
C8 C9 H9A 109.5 . . ?
C8 C9 H9B 109.5 . . ?
C8 C9 H9C 109.5 . . ?
H9A C9 H9B 109.5 . . ?
H9A C9 H9C 109.5 . . ?
H9B C9 H9C 109.5 . . ?
C18 C20 H20 119.4 . . ?
C18 C20 C22 121.2(5) . . ?
C22 C20 H20 119.4 . . ?
H49A C49 H49B 109.5 . . ?
H49A C49 H49C 109.5 . . ?
H49B C49 H49C 109.5 . . ?
C48 C49 H49A 109.5 . . ?
C48 C49 H49B 109.5 . . ?
C48 C49 H49C 109.5 . . ?
Si1 C36 H36A 109.5 . . ?
Si1 C36 H36B 109.5 . . ?
Si1 C36 H36C 109.5 . . ?
H36A C36 H36B 109.5 . . ?
H36A C36 H36C 109.5 . . ?
H36B C36 H36C 109.5 . . ?
C32 C34 H34A 109.5 . . ?
C32 C34 H34B 109.5 . . ?
C32 C34 H34C 109.5 . . ?
H34A C34 H34B 109.5 . . ?
H34A C34 H34C 109.5 . . ?
H34B C34 H34C 109.5 . . ?
C21 C22 C23 121.2(5) . . ?
C20 C22 C23 122.2(5) . . ?
C20 C22 C21 116.6(5) . . ?
Si1 C37 H37A 109.5 . . ?
Si1 C37 H37B 109.5 . . ?
Si1 C37 H37C 109.5 . . ?
H37A C37 H37B 109.5 . . ?
H37A C37 H37C 109.5 . . ?
H37B C37 H37C 109.5 . . ?
C3 C2 H2 126.9 . . ?
C1 C2 C3 106.3(5) . . ?
C1 C2 H2 126.9 . . ?
C40 C48 C50 114.8(5) . . ?
C40 C48 C49 109.5(5) . . ?
C40 C48 H48 107.5 . . ?
C50 C48 C49 109.8(5) . . ?
C50 C48 H48 107.5 . . ?
C49 C48 H48 107.5 . . ?

loop_
_geom_bond_atom_site_label_1
_geom_bond_atom_site_label_2
_geom_bond_distance
_geom_bond_site_symmetry_2
_geom_bond_publ_flag
Lu1 N4 2.195(4) . ?
Lu1 H4 2.40(7) . ?
Lu1 N1 2.283(4) . ?
Lu1 N3 2.344(4) . ?
Lu1 N2 2.351(4) . ?
Lu1 C35 2.314(5) . ?
Si1 C35 1.845(5) . ?
Si1 C38 1.884(10) . ?
Si1 C36 1.893(7) . ?
Si1 C37 1.889(6) . ?
P2 C5 1.834(6) . ?
P2 N3 1.617(4) . ?
P2 C4 1.775(7) . ?
P2 C8 1.813(6) . ?
P1 N2 1.626(5) . ?
P1 C14 1.826(6) . ?
P1 C1 1.779(6) . ?
P1 C11 1.837(6) . ?
N4 H4 0.91(8) . ?
N4 C39 1.389(7) . ?
C26 C27 1.402(8) . ?
C26 N2 1.431(7) . ?
C26 C28 1.410(8) . ?
N1 C4 1.355(7) . ?
N1 C1 1.361(7) . ?
C17 N3 1.429(7) . ?
C17 C19 1.402(7) . ?
C17 C18 1.396(8) . ?
C27 H27 0.9500 . ?
C27 C30 1.386(7) . ?
C39 C40 1.416(8) . ?
C39 C41 1.429(8) . ?
C5 H5 1.0000 . ?
C5 C6 1.527(8) . ?
C5 C7 1.531(8) . ?
C31 C30 1.391(9) . ?
C31 C29 1.395(9) . ?
C31 C32 1.519(8) . ?
C47 H47A 0.9800 . ?
C47 H47B 0.9800 . ?
C47 H47C 0.9800 . ?
C47 C45 1.540(8) . ?
C3 H3 0.9500 . ?
C3 C4 1.402(7) . ?
C3 C2 1.399(8) . ?
C23 H23 1.0000 . ?
C23 C25 1.532(9) . ?
C23 C24 1.521(10) . ?
C23 C22 1.519(8) . ?
C30 H30 0.9500 . ?
C25 H25A 0.9800 . ?
C25 H25B 0.9800 . ?
C25 H25C 0.9800 . ?
C35 H35A 1.06(11) . ?
C35 H35B 0.86(12) . ?
C40 C42 1.398(9) . ?
C40 C48 1.523(8) . ?
C6 H6A 0.9800 . ?
C6 H6B 0.9800 . ?
C6 H6C 0.9800 . ?
C14 H14 1.0000 . ?
C14 C16 1.529(9) . ?
C14 C15 1.522(10) . ?
C13 H13A 0.9800 . ?
C13 H13B 0.9800 . ?
C13 H13C 0.9800 . ?
C13 C11 1.532(8) . ?
C21 H21 0.9500 . ?
C21 C19 1.397(8) . ?
C21 C22 1.397(8) . ?
C41 C43 1.401(8) . ?
C41 C45 1.516(8) . ?
C16 H16A 0.9800 . ?
C16 H16B 0.9800 . ?
C16 H16C 0.9800 . ?
C12 H12A 0.9800 . ?
C12 H12B 0.9800 . ?
C12 H12C 0.9800 . ?
C12 C11 1.534(8) . ?
C28 H28 0.9500 . ?
C28 C29 1.387(7) . ?
C29 H29 0.9500 . ?
C7 H7A 0.9800 . ?
C7 H7B 0.9800 . ?
C7 H7C 0.9800 . ?
C19 H19 0.9500 . ?
C18 H18 0.9500 . ?
C18 C20 1.375(8) . ?
C44 H44 0.9500 . ?
C44 C43 1.382(9) . ?
C44 C42 1.385(10) . ?
C43 H43 0.9500 . ?
C42 H42 0.9500 . ?
C45 H45 1.0000 . ?
C45 C46 1.526(9) . ?
C46 H46A 0.9800 . ?
C46 H46B 0.9800 . ?
C46 H46C 0.9800 . ?
C33 H33A 0.9800 . ?
C33 H33B 0.9800 . ?
C33 H33C 0.9800 . ?
C33 C32 1.526(8) . ?
C50 H50A 0.9800 . ?
C50 H50B 0.9800 . ?
C50 H50C 0.9800 . ?
C50 C48 1.532(8) . ?
C24 H24A 0.9800 . ?
C24 H24B 0.9800 . ?
C24 H24C 0.9800 . ?
C38 H38A 0.9800 . ?
C38 H38B 0.9800 . ?
C38 H38C 0.9800 . ?
C1 C2 1.395(7) . ?
C8 H8 1.0000 . ?
C8 C10 1.534(8) . ?
C8 C9 1.534(7) . ?
C32 H32 1.0000 . ?
C32 C34 1.521(8) . ?
C10 H10A 0.9800 . ?
C10 H10B 0.9800 . ?
C10 H10C 0.9800 . ?
C15 H15A 0.9800 . ?
C15 H15B 0.9800 . ?
C15 H15C 0.9800 . ?
C11 H11 1.0000 . ?
C9 H9A 0.9800 . ?
C9 H9B 0.9800 . ?
C9 H9C 0.9800 . ?
C20 H20 0.9500 . ?
C20 C22 1.397(8) . ?
C49 H49A 0.9800 . ?
C49 H49B 0.9800 . ?
C49 H49C 0.9800 . ?
C49 C48 1.535(9) . ?
C36 H36A 0.9800 . ?
C36 H36B 0.9800 . ?
C36 H36C 0.9800 . ?
C34 H34A 0.9800 . ?
C34 H34B 0.9800 . ?
C34 H34C 0.9800 . ?
C37 H37A 0.9800 . ?
C37 H37B 0.9800 . ?
C37 H37C 0.9800 . ?
C2 H2 0.9500 . ?
C48 H48 1.0000 . ?
